data_2215047
loop_
_publ_author_name
'Arulsamy, Navamoney'
'Crawford, Jared L.'

_publ_section_title
;
 <i>cis</i>-Bis(acetylacetonato)diaquachromium(III) perchlorate
 monohydrate
;
_journal_coeditor_code CI2419
_journal_issue 9
_journal_name_full 'Acta Crystallographica Section E'
_journal_page_first m2307
_journal_page_last m2307
_journal_paper_doi 10.1107/S1600536807038688
_journal_volume 63
_journal_year 2007
_chemical_formula_iupac '[Cr (C5 H7 O2)2 (H2 O)2] Cl O4, H2 O'
_chemical_formula_moiety 'C10 H18 Cr O6, Cl O4, H2 O'
_chemical_formula_sum 'C10 H20 Cl Cr O11'
_chemical_formula_weight 403.71
_chemical_name_systematic
;
<i>cis</i>-Bis(acetylacetonato)diaquachromium(III) perchlorate monohydrate
;
_space_group_IT_number 14
_symmetry_cell_setting monoclinic
_symmetry_space_group_name_Hall '-P 2yn'
_symmetry_space_group_name_H-M 'P 1 21/n 1'
_atom_sites_solution_hydrogens geom
_atom_sites_solution_primary direct
_atom_sites_solution_secondary difmap
_audit_creation_method SHELXL-97
_cell_angle_alpha 90.00
_cell_angle_beta 96.036(2)
_cell_angle_gamma 90.00
_cell_formula_units_Z 4
_cell_length_a 9.9811(3)
_cell_length_b 14.8470(5)
_cell_length_c 12.0093(4)
_cell_measurement_reflns_used 8910
_cell_measurement_temperature 296(2)
_cell_measurement_theta_max 24.37
_cell_measurement_theta_min 2.19
_cell_volume 1769.78(10)
_computing_cell_refinement APEX2
_computing_data_collection 'APEX2 (Bruker, 2004)'
_computing_data_reduction APEX2
_computing_molecular_graphics SHELXTL
_computing_publication_material SHELXTL
_computing_structure_refinement SHELXTL
_computing_structure_solution 'SHELXTL (Sheldrick, 2004b)'
_diffrn_ambient_temperature 296(2)
_diffrn_measured_fraction_theta_full 1.000
_diffrn_measured_fraction_theta_max 1.000
_diffrn_measurement_device_type 'Bruker APEXII CCD area-detector'
_diffrn_measurement_method '\f and \w'
_diffrn_radiation_monochromator graphite
_diffrn_radiation_source 'fine-focus sealed tube'
_diffrn_radiation_type MoK\a
_diffrn_radiation_wavelength 0.71073
_diffrn_reflns_av_R_equivalents 0.0474
_diffrn_reflns_av_sigmaI/netI 0.0268
_diffrn_reflns_limit_h_max 12
_diffrn_reflns_limit_h_min -12
_diffrn_reflns_limit_k_max 19
_diffrn_reflns_limit_k_min -19
_diffrn_reflns_limit_l_max 15
_diffrn_reflns_limit_l_min -15
_diffrn_reflns_number 38774
_diffrn_reflns_theta_full 27.48
_diffrn_reflns_theta_max 27.48
_diffrn_reflns_theta_min 2.19
_exptl_absorpt_coefficient_mu 0.846
_exptl_absorpt_correction_T_max 0.8944
_exptl_absorpt_correction_T_min 0.7759
_exptl_absorpt_correction_type multi-scan
_exptl_absorpt_process_details '(SADABS; Sheldrick, 2004a)'
_exptl_crystal_colour purple
_exptl_crystal_density_diffrn 1.515
_exptl_crystal_density_method 'not measured'
_exptl_crystal_description 'Rectangular prism'
_exptl_crystal_F_000 836
_exptl_crystal_size_max 0.38
_exptl_crystal_size_mid 0.24
_exptl_crystal_size_min 0.12
_refine_diff_density_max 0.643
_refine_diff_density_min -0.481
_refine_ls_extinction_method none
_refine_ls_goodness_of_fit_ref 1.105
_refine_ls_hydrogen_treatment mixed
_refine_ls_matrix_type full
_refine_ls_number_parameters 230
_refine_ls_number_reflns 4051
_refine_ls_number_restraints 10
_refine_ls_restrained_S_all 1.104
_refine_ls_R_factor_all 0.0689
_refine_ls_R_factor_gt 0.0477
_refine_ls_shift/su_max 0.013
_refine_ls_shift/su_mean 0.000
_refine_ls_structure_factor_coef Fsqd
_refine_ls_weighting_details 'calc w=1/[\s^2^(Fo^2^)+(0.0777P)^2^+0.8712P] where P=(Fo^2^+2Fc^2^)/3'
_refine_ls_weighting_scheme calc
_refine_ls_wR_factor_gt 0.1431
_refine_ls_wR_factor_ref 0.1583
_reflns_number_gt 2771
_reflns_number_total 4051
_reflns_threshold_expression I>2\s(I)
_cod_data_source_file ci2419.cif
_cod_data_source_block I
_cod_original_sg_symbol_H-M 'P 21/n'
_cod_database_code 2215047
_cod_database_fobs_code 2215047

loop_
_symmetry_equiv_pos_as_xyz
'x, y, z'
'-x+1/2, y+1/2, -z+1/2'
'-x, -y, -z'
'x-1/2, -y-1/2, z-1/2'

loop_
_atom_site_type_symbol
_atom_site_label
_atom_site_fract_x
_atom_site_fract_y
_atom_site_fract_z
_atom_site_U_iso_or_equiv
_atom_site_adp_type
_atom_site_calc_flag
_atom_site_refinement_flags
_atom_site_occupancy
Cr Cr1 0.24915(4) 0.50161(3) 0.49777(3) 0.03861(17) Uani d . 1
O O1 0.11295(17) 0.46012(14) 0.38113(17) 0.0464(5) Uani d . 1
O O1W 0.38847(19) 0.54583(18) 0.61600(18) 0.0569(6) Uani d D 1
H H1WA 0.4639(19) 0.560(3) 0.598(3) 0.085 Uiso d D 1
H H1WB 0.387(3) 0.547(3) 0.6849(10) 0.085 Uiso d D 1
O O2 0.32828(19) 0.58155(14) 0.39606(17) 0.0495(5) Uani d . 1
O O2W 0.1230(2) 0.59873(14) 0.5386(2) 0.0586(6) Uani d D 1
H H2WA 0.048(2) 0.587(2) 0.558(3) 0.088 Uiso d D 1
H H2WB 0.137(3) 0.6545(8) 0.541(4) 0.088 Uiso d D 1
O O3 0.17123(19) 0.42715(13) 0.60618(16) 0.0461(5) Uani d . 1
O O4 0.36654(18) 0.40495(13) 0.45914(16) 0.0431(4) Uani d . 1
C C1 0.0035(4) 0.4301(3) 0.2014(3) 0.0719(10) Uani d . 1
H H1A 0.0191 0.3663 0.2049 0.108 Uiso calc R 1
H H1B 0.0050 0.4505 0.1257 0.108 Uiso calc R 1
H H1C -0.0829 0.4432 0.2261 0.108 Uiso calc R 1
C C2 0.1115(3) 0.4776(2) 0.2757(3) 0.0509(7) Uani d . 1
C C3 0.1994(3) 0.5354(2) 0.2309(3) 0.0595(8) Uani d . 1
H H3 0.1903 0.5414 0.1534 0.071 Uiso calc R 1
C C4 0.3003(3) 0.5857(2) 0.2903(3) 0.0510(7) Uani d . 1
C C5 0.3840(4) 0.6505(3) 0.2314(3) 0.0771(11) Uani d . 1
H H5A 0.3634 0.7110 0.2521 0.116 Uiso calc R 1
H H5B 0.3643 0.6433 0.1519 0.116 Uiso calc R 1
H H5C 0.4777 0.6386 0.2525 0.116 Uiso calc R 1
C C6 0.1033(4) 0.3005(2) 0.7020(3) 0.0628(9) Uani d . 1
H H6A 0.1092 0.3371 0.7682 0.094 Uiso calc R 1
H H6B 0.1378 0.2415 0.7208 0.094 Uiso calc R 1
H H6C 0.0110 0.2960 0.6710 0.094 Uiso calc R 1
C C7 0.1845(3) 0.3426(2) 0.6179(2) 0.0441(6) Uani d . 1
C C8 0.2686(3) 0.2903(2) 0.5606(3) 0.0556(8) Uani d . 1
H H8 0.2665 0.2285 0.5726 0.067 Uiso calc R 1
C C9 0.3560(3) 0.3215(2) 0.4869(2) 0.0473(7) Uani d . 1
C C10 0.4473(4) 0.2596(2) 0.4342(4) 0.0744(11) Uani d . 1
H H10A 0.4384 0.2694 0.3548 0.112 Uiso calc R 1
H H10B 0.4239 0.1984 0.4493 0.112 Uiso calc R 1
H H10C 0.5387 0.2708 0.4644 0.112 Uiso calc R 1
Cl Cl1 0.18174(9) 0.84694(6) 0.48642(9) 0.0702(3) Uani d . 1
O O5 0.2817(4) 0.9075(2) 0.5349(3) 0.1088(11) Uani d . 1
O O6 0.2096(5) 0.8157(3) 0.3860(4) 0.166(2) Uani d . 1
O O7 0.1774(5) 0.7744(2) 0.5643(4) 0.1472(16) Uani d . 1
O O8 0.0575(4) 0.8874(4) 0.4839(4) 0.177(2) Uani d . 1
O O3W 0.3564(3) 0.5459(2) 0.8294(2) 0.0920(9) Uani d D 1
H H3WB 0.348(5) 0.4912(10) 0.847(2) 0.138 Uiso d D 1
H H3WA 0.428(3) 0.565(3) 0.864(4) 0.138 Uiso d D 1

loop_
_atom_site_aniso_label
_atom_site_aniso_U_11
_atom_site_aniso_U_22
_atom_site_aniso_U_33
_atom_site_aniso_U_12
_atom_site_aniso_U_13
_atom_site_aniso_U_23
Cr1 0.0244(2) 0.0459(3) 0.0472(3) -0.00116(17) 0.01153(18) 0.00286(19)
O1 0.0274(9) 0.0551(12) 0.0573(12) -0.0027(8) 0.0070(8) -0.0001(9)
O1W 0.0329(10) 0.0875(16) 0.0521(12) -0.0158(11) 0.0127(9) -0.0069(12)
O2 0.0368(10) 0.0561(12) 0.0571(13) -0.0065(9) 0.0117(9) 0.0097(10)
O2W 0.0368(11) 0.0475(12) 0.0960(17) -0.0007(9) 0.0283(11) -0.0014(12)
O3 0.0376(10) 0.0508(11) 0.0534(11) -0.0018(9) 0.0205(8) 0.0026(9)
O4 0.0293(9) 0.0504(11) 0.0523(11) 0.0028(8) 0.0172(8) 0.0012(9)
C1 0.060(2) 0.091(3) 0.064(2) -0.0085(19) 0.0011(17) -0.0121(19)
C2 0.0413(15) 0.0593(18) 0.0526(17) 0.0090(14) 0.0065(13) -0.0069(14)
C3 0.061(2) 0.069(2) 0.0494(17) -0.0020(17) 0.0136(15) 0.0018(16)
C4 0.0449(16) 0.0539(17) 0.0573(18) 0.0074(14) 0.0198(14) 0.0097(14)
C5 0.072(2) 0.088(3) 0.075(2) -0.008(2) 0.0251(19) 0.023(2)
C6 0.066(2) 0.065(2) 0.0618(19) -0.0130(17) 0.0282(16) 0.0053(16)
C7 0.0377(14) 0.0511(17) 0.0449(15) -0.0059(12) 0.0105(11) 0.0021(12)
C8 0.0567(18) 0.0443(16) 0.070(2) -0.0022(14) 0.0236(15) -0.0010(14)
C9 0.0352(14) 0.0525(17) 0.0547(17) 0.0007(13) 0.0078(12) -0.0051(14)
C10 0.066(2) 0.059(2) 0.104(3) 0.0101(18) 0.040(2) -0.012(2)
Cl1 0.0608(5) 0.0566(5) 0.0930(7) 0.0043(4) 0.0079(4) -0.0052(5)
O5 0.121(3) 0.087(2) 0.115(2) -0.035(2) 0.000(2) -0.0070(18)
O6 0.173(4) 0.198(4) 0.139(3) -0.079(4) 0.076(3) -0.095(3)
O7 0.197(4) 0.081(2) 0.160(4) -0.048(3) 0.000(3) 0.008(2)
O8 0.113(3) 0.242(5) 0.169(4) 0.100(4) -0.016(3) -0.030(4)
O3W 0.097(2) 0.119(2) 0.0580(15) -0.0363(19) -0.0006(14) 0.0106(16)

loop_
_atom_type_symbol
_atom_type_description
_atom_type_scat_dispersion_real
_atom_type_scat_dispersion_imag
_atom_type_scat_source
C C 0.0033 0.0016 'International Tables Vol C Tables 4.2.6.8 and 6.1.1.4'
H H 0.0000 0.0000 'International Tables Vol C Tables 4.2.6.8 and 6.1.1.4'
Cl Cl 0.1484 0.1585 'International Tables Vol C Tables 4.2.6.8 and 6.1.1.4'
Cr Cr 0.3209 0.6236 'International Tables Vol C Tables 4.2.6.8 and 6.1.1.4'
O O 0.0106 0.0060 'International Tables Vol C Tables 4.2.6.8 and 6.1.1.4'

loop_
_geom_angle_atom_site_label_1
_geom_angle_atom_site_label_2
_geom_angle_atom_site_label_3
_geom_angle
_geom_angle_publ_flag
O2 Cr1 O3 176.62(8) y
O2 Cr1 O4 90.34(8) y
O3 Cr1 O4 91.94(8) y
O2 Cr1 O1 92.32(9) y
O3 Cr1 O1 90.21(9) y
O4 Cr1 O1 89.28(8) y
O2 Cr1 O1W 86.96(9) y
O3 Cr1 O1W 90.49(9) y
O4 Cr1 O1W 91.17(9) y
O1 Cr1 O1W 179.15(9) y
O2 Cr1 O2W 91.26(9) y
O3 Cr1 O2W 86.51(9) y
O4 Cr1 O2W 178.13(8) y
O1 Cr1 O2W 89.69(10) y
O1W Cr1 O2W 89.88(10) y
C2 O1 Cr1 125.23(19) ?
Cr1 O1W H1WA 119(2) ?
Cr1 O1W H1WB 129(2) ?
H1WA O1W H1WB 111.2(17) ?
C4 O2 Cr1 126.8(2) ?
Cr1 O2W H2WA 122(2) ?
Cr1 O2W H2WB 128(2) ?
H2WA O2W H2WB 110.0(17) ?
C7 O3 Cr1 126.59(18) ?
C9 O4 Cr1 125.53(17) ?
C2 C1 H1A 109.5 ?
C2 C1 H1B 109.5 ?
H1A C1 H1B 109.5 ?
C2 C1 H1C 109.5 ?
H1A C1 H1C 109.5 ?
H1B C1 H1C 109.5 ?
O1 C2 C3 124.5(3) ?
O1 C2 C1 115.0(3) ?
C3 C2 C1 120.5(3) ?
C2 C3 C4 126.3(3) ?
C2 C3 H3 116.9 ?
C4 C3 H3 116.9 ?
O2 C4 C3 123.9(3) ?
O2 C4 C5 115.3(3) ?
C3 C4 C5 120.8(3) ?
C4 C5 H5A 109.5 ?
C4 C5 H5B 109.5 ?
H5A C5 H5B 109.5 ?
C4 C5 H5C 109.5 ?
H5A C5 H5C 109.5 ?
H5B C5 H5C 109.5 ?
C7 C6 H6A 109.5 ?
C7 C6 H6B 109.5 ?
H6A C6 H6B 109.5 ?
C7 C6 H6C 109.5 ?
H6A C6 H6C 109.5 ?
H6B C6 H6C 109.5 ?
O3 C7 C8 124.3(3) ?
O3 C7 C6 115.5(3) ?
C8 C7 C6 120.2(3) ?
C7 C8 C9 126.0(3) ?
C7 C8 H8 117.0 ?
C9 C8 H8 117.0 ?
O4 C9 C8 124.0(3) ?
O4 C9 C10 114.5(3) ?
C8 C9 C10 121.4(3) ?
C9 C10 H10A 109.5 ?
C9 C10 H10B 109.5 ?
H10A C10 H10B 109.5 ?
C9 C10 H10C 109.5 ?
H10A C10 H10C 109.5 ?
H10B C10 H10C 109.5 ?
O6 Cl1 O8 113.7(3) ?
O6 Cl1 O5 112.4(2) ?
O8 Cl1 O5 109.0(3) ?
O6 Cl1 O7 110.5(3) ?
O8 Cl1 O7 104.7(4) ?
O5 Cl1 O7 106.1(2) ?
H3WB O3W H3WA 108(2) ?

loop_
_geom_bond_atom_site_label_1
_geom_bond_atom_site_label_2
_geom_bond_distance
_geom_bond_publ_flag
Cr1 O2 1.9306(19) y
Cr1 O3 1.9327(19) y
Cr1 O4 1.9396(19) y
Cr1 O1 1.947(2) y
Cr1 O1W 1.991(2) y
Cr1 O2W 2.009(2) y
O1 C2 1.291(4) ?
O1W H1WA 0.833(10) ?
O1W H1WB 0.829(10) ?
O2 C4 1.272(4) ?
O2W H2WA 0.830(10) ?
O2W H2WB 0.839(10) ?
O3 C7 1.269(3) ?
O4 C9 1.290(3) ?
C1 C2 1.502(5) ?
C1 H1A 0.96 ?
C1 H1B 0.96 ?
C1 H1C 0.96 ?
C2 C3 1.376(4) ?
C3 C4 1.389(5) ?
C3 H3 0.93 ?
C4 C5 1.499(4) ?
C5 H5A 0.96 ?
C5 H5B 0.96 ?
C5 H5C 0.96 ?
C6 C7 1.496(4) ?
C6 H6A 0.96 ?
C6 H6B 0.96 ?
C6 H6C 0.96 ?
C7 C8 1.379(4) ?
C8 C9 1.387(4) ?
C8 H8 0.93 ?
C9 C10 1.483(4) ?
C10 H10A 0.96 ?
C10 H10B 0.96 ?
C10 H10C 0.96 ?
Cl1 O6 1.348(4) ?
Cl1 O8 1.375(4) ?
Cl1 O5 1.421(3) ?
Cl1 O7 1.430(4) ?
O3W H3WA 0.84(4) ?
O3W H3WB 0.840(10) ?

loop_
_geom_hbond_atom_site_label_D
_geom_hbond_atom_site_label_H
_geom_hbond_atom_site_label_A
_geom_hbond_site_symmetry_A
_geom_hbond_distance_DH
_geom_hbond_distance_HA
_geom_hbond_distance_DA
_geom_hbond_angle_DHA
O1W H1WA O4 3_666 0.833(10) 1.96(2) 2.791(3) 174(3)
O1W H1WB O3W . 0.829(10) 1.790(10) 2.616(3) 171(3)
O2W H2WA O1 3_566 0.830(10) 1.96(2) 2.778(3) 169(3)
O2W H2WB O7 . 0.839(10) 1.840(10) 2.675(4) 173(4)
O3W H3WA O8 4_676 0.84(4) 1.96(2) 2.770(5) 161(6)

loop_
_geom_torsion_atom_site_label_1
_geom_torsion_atom_site_label_2
_geom_torsion_atom_site_label_3
_geom_torsion_atom_site_label_4
_geom_torsion
O2 Cr1 O1 C2 9.8(2)
O3 Cr1 O1 C2 -172.5(2)
O4 Cr1 O1 C2 -80.6(2)
O2W Cr1 O1 C2 101.0(2)
O4 Cr1 O2 C4 80.5(2)
O1 Cr1 O2 C4 -8.8(2)
O1W Cr1 O2 C4 171.7(2)
O2W Cr1 O2 C4 -98.5(2)
O4 Cr1 O3 C7 -12.1(2)
O1 Cr1 O3 C7 77.2(2)
O1W Cr1 O3 C7 -103.3(2)
O2W Cr1 O3 C7 166.8(2)
O2 Cr1 O4 C9 -169.5(2)
O3 Cr1 O4 C9 13.0(2)
O1 Cr1 O4 C9 -77.2(2)
O1W Cr1 O4 C9 103.5(2)
Cr1 O1 C2 C3 -6.5(4)
Cr1 O1 C2 C1 174.1(2)
O1 C2 C3 C4 -1.8(5)
C1 C2 C3 C4 177.6(3)
Cr1 O2 C4 C3 4.3(4)
Cr1 O2 C4 C5 -176.3(2)
C2 C3 C4 O2 3.1(5)
C2 C3 C4 C5 -176.3(3)
Cr1 O3 C7 C8 6.4(4)
Cr1 O3 C7 C6 -174.8(2)
O3 C7 C8 C9 3.7(5)
C6 C7 C8 C9 -175.1(3)
Cr1 O4 C9 C8 -8.3(4)
Cr1 O4 C9 C10 172.3(2)
C7 C8 C9 O4 -2.5(5)
C7 C8 C9 C10 176.8(3)
